data_2217599
loop_
_publ_author_name
'Jun-Hua Li'
'Jing-Jing Nie'
'Jian-Rong Su'
'Duan-Jun Xu'

_publ_section_title
;Aqua(3-hydroxybenzoato-\k<i>O</i>)bis(1,10-phenanthroline-\k^2^<i>N</i>,<i>N</i>')cobalt(II)
 3-hydroxybenzoate pentahydrate
;
_journal_coeditor_code NG2420
_journal_issue 2
_journal_name_full 'Acta Crystallographica Section E'
_journal_page_first m382
_journal_page_last m383
_journal_paper_doi 10.1107/S1600536808001815
_journal_volume 64
_journal_year 2008
_chemical_formula_iupac '[Co (C7 H5 O3) (C12 H8 N2)2 (H2 O)] (C7 H5 O3), 5H2 O'
_chemical_formula_moiety 'C31 H23 Co N4 O4 +, C7 H5 O3 -, 5(H2 O)'
_chemical_formula_sum 'C38 H38 Co N4 O12'
_chemical_formula_weight 801.65
_chemical_name_systematic
;
Aqua(3-hydroxybenzoato-\kO)bis(1,10-phenanthroline-\k^2^N,N')cobalt(II)
3-hydroxybenzoate pentahydrate
;
_space_group_IT_number 2
_symmetry_cell_setting triclinic
_symmetry_space_group_name_Hall '-P 1'
_symmetry_space_group_name_H-M 'P -1'
_atom_sites_solution_hydrogens geom
_atom_sites_solution_primary direct
_atom_sites_solution_secondary difmap
_audit_creation_method SHELXL-97
_cell_angle_alpha 101.507(5)
_cell_angle_beta 101.781(4)
_cell_angle_gamma 111.823(7)
_cell_formula_units_Z 2
_cell_length_a 12.3404(12)
_cell_length_b 12.6844(16)
_cell_length_c 13.561(2)
_cell_measurement_reflns_used 6882
_cell_measurement_temperature 295(2)
_cell_measurement_theta_max 25.0
_cell_measurement_theta_min 2.5
_cell_volume 1838.4(4)
_computing_cell_refinement 'PROCESS-AUTO (Rigaku, 1998)'
_computing_data_collection 'PROCESS-AUTO (Rigaku, 1998)'
_computing_data_reduction 'CrystalStructure (Rigaku/MSC, 2002)'
_computing_molecular_graphics 'ORTEP-3 for Windows (Farrugia, 1997)'
_computing_publication_material 'WinGX (Farrugia, 1999)'
_computing_structure_refinement 'SHELXL97 (Sheldrick, 2008)'
_computing_structure_solution 'SIR92 (Altomare <i>et al.</i>,  1993)'
_diffrn_ambient_temperature 295(2)
_diffrn_detector_area_resol_mean 10.00
_diffrn_measured_fraction_theta_full 0.973
_diffrn_measured_fraction_theta_max 0.973
_diffrn_measurement_device_type 'Rigaku R-AXIS RAPID IP'
_diffrn_measurement_method \w
_diffrn_radiation_monochromator graphite
_diffrn_radiation_source 'fine-focus sealed tube'
_diffrn_radiation_type MoK\a
_diffrn_radiation_wavelength 0.71073
_diffrn_reflns_av_R_equivalents 0.0500
_diffrn_reflns_av_sigmaI/netI 0.0435
_diffrn_reflns_limit_h_max 14
_diffrn_reflns_limit_h_min -14
_diffrn_reflns_limit_k_max 15
_diffrn_reflns_limit_k_min -15
_diffrn_reflns_limit_l_max 16
_diffrn_reflns_limit_l_min -16
_diffrn_reflns_number 11865
_diffrn_reflns_theta_full 25.20
_diffrn_reflns_theta_max 25.20
_diffrn_reflns_theta_min 1.61
_diffrn_standards_interval_count 0
_diffrn_standards_interval_time 0
_diffrn_standards_number 0
_exptl_absorpt_coefficient_mu 0.537
_exptl_absorpt_correction_T_max 0.905
_exptl_absorpt_correction_T_min 0.850
_exptl_absorpt_correction_type multi-scan
_exptl_absorpt_process_details '(ABSCOR; Higashi, 1995)'
_exptl_crystal_colour pink
_exptl_crystal_density_diffrn 1.448
_exptl_crystal_density_method 'not measured'
_exptl_crystal_description prism
_exptl_crystal_F_000 834
_exptl_crystal_size_max 0.32
_exptl_crystal_size_mid 0.28
_exptl_crystal_size_min 0.20
_refine_diff_density_max 0.419
_refine_diff_density_min -0.692
_refine_ls_extinction_method none
_refine_ls_goodness_of_fit_ref 1.019
_refine_ls_hydrogen_treatment constr
_refine_ls_matrix_type full
_refine_ls_number_parameters 577
_refine_ls_number_reflns 6450
_refine_ls_number_restraints 4
_refine_ls_restrained_S_all 1.019
_refine_ls_R_factor_all 0.0886
_refine_ls_R_factor_gt 0.0702
_refine_ls_shift/su_max 0.001
_refine_ls_shift/su_mean 0.000
_refine_ls_structure_factor_coef Fsqd
_refine_ls_weighting_details 'calc w=1/[\s^2^(Fo^2^)+(0.196P)^2^] where P=(Fo^2^+2Fc^2^)/3'
_refine_ls_weighting_scheme calc
_refine_ls_wR_factor_gt 0.2334
_refine_ls_wR_factor_ref 0.2468
_reflns_number_gt 4935
_reflns_number_total 6450
_reflns_threshold_expression I>2\s(I)
_cod_data_source_file ng2420.cif
_cod_data_source_block I
_cod_database_code 2217599
_cod_database_fobs_code 2217599

loop_
_symmetry_equiv_pos_as_xyz
'x, y, z'
'-x, -y, -z'

loop_
_atom_site_type_symbol
_atom_site_label
_atom_site_fract_x
_atom_site_fract_y
_atom_site_fract_z
_atom_site_U_iso_or_equiv
_atom_site_adp_type
_atom_site_calc_flag
_atom_site_refinement_flags
_atom_site_occupancy
_atom_site_disorder_group
Co Co 0.60509(5) 0.22032(5) 0.34437(4) 0.0424(2) Uani d . 1 .
N N1 0.6556(3) 0.4006(3) 0.4352(3) 0.0471(8) Uani d . 1 .
N N2 0.7823(3) 0.2680(3) 0.4520(3) 0.0483(8) Uani d . 1 .
N N3 0.6048(3) 0.0665(3) 0.2420(3) 0.0465(8) Uani d . 1 .
N N4 0.6569(3) 0.2830(3) 0.2146(3) 0.0456(8) Uani d . 1 .
O O1 0.5335(3) 0.1227(3) 0.4432(2) 0.0551(8) Uani d . 1 .
H H1A 0.5394 0.1655 0.5102 0.083 Uiso d R 1 .
H H1B 0.4574 0.0855 0.4018 0.083 Uiso d R 1 .
O O11 0.5066(4) 0.2421(4) 0.6154(3) 0.0735(10) Uani d . 1 .
O O12 0.5309(4) 0.4010(4) 0.7405(3) 0.0783(11) Uani d . 1 .
O O13 0.8806(3) 0.1749(4) 0.7731(3) 0.0789(11) Uani d . 1 .
H H13 0.8129 0.0979 0.7327 0.118 Uiso d R 1 .
C C1A 0.2218(10) 0.1511(11) 0.1942(9) 0.0508(15) Uani d P 0.60 1
C C2A 0.2545(14) 0.2317(14) 0.1350(17) 0.059(4) Uani d P 0.60 1
H H2A 0.3368 0.2788 0.1455 0.071 Uiso calc PR 0.60 1
C C3A 0.1661(14) 0.2409(12) 0.0626(12) 0.075(4) Uani d P 0.60 1
C C4A 0.0412(15) 0.1750(12) 0.0547(10) 0.078(3) Uani d P 0.60 1
H H4A -0.0191 0.1842 0.0084 0.094 Uiso calc PR 0.60 1
C C5A 0.0067(13) 0.0990(14) 0.1122(14) 0.071(4) Uani d P 0.60 1
H H5A -0.0756 0.0550 0.1044 0.085 Uiso calc PR 0.60 1
C C6A 0.0984(13) 0.0895(12) 0.1828(10) 0.067(3) Uani d P 0.60 1
H H6A 0.0763 0.0399 0.2243 0.081 Uiso calc PR 0.60 1
C C7A 0.3203(11) 0.1353(11) 0.2694(14) 0.0508(15) Uani d PD 0.60 1
O O1A 0.4263(12) 0.1942(12) 0.2653(15) 0.053(4) Uani d PD 0.60 1
O O2A 0.2963(17) 0.0622(16) 0.3208(15) 0.071(4) Uani d PD 0.60 1
O O3A 0.1860(7) 0.3081(6) -0.0005(5) 0.0820(19) Uani d P 0.60 1
H H1 0.2626 0.3600 0.0150 0.123 Uiso d PR 0.60 1
C C1B 0.2094(15) 0.1263(15) 0.2168(11) 0.0508(15) Uani d P 0.40 2
C C2B 0.0995(14) 0.0641(15) 0.2263(16) 0.060(4) Uani d P 0.40 2
H H2B 0.0939 0.0132 0.2678 0.072 Uiso calc PR 0.40 2
C C3B -0.0032(12) 0.0716(15) 0.1789(19) 0.084(5) Uani d P 0.40 2
C C4B 0.006(2) 0.147(2) 0.112(3) 0.083(9) Uani d P 0.40 2
H H4B -0.0614 0.1600 0.0832 0.100 Uiso calc PR 0.40 2
C C5B 0.120(2) 0.204(2) 0.0892(18) 0.088(8) Uani d P 0.40 2
H H5B 0.1265 0.2467 0.0403 0.106 Uiso calc PR 0.40 2
C C6B 0.218(2) 0.192(2) 0.144(2) 0.058(6) Uani d P 0.40 2
H H6B 0.2929 0.2276 0.1330 0.070 Uiso calc PR 0.40 2
C C7B 0.3307(16) 0.1191(18) 0.268(2) 0.0508(15) Uani d PD 0.40 2
O O1B 0.4321(19) 0.202(2) 0.278(2) 0.070(8) Uani d PD 0.40 2
O O2B 0.311(2) 0.037(2) 0.310(2) 0.059(5) Uani d PD 0.40 2
O O3B -0.1123(10) 0.0191(15) 0.2019(15) 0.142(6) Uani d P 0.40 2
H H2 -0.1000 0.0015 0.2657 0.213 Uiso d PR 0.40 2
C C11 0.5705(5) 0.3309(5) 0.6973(4) 0.0636(13) Uani d . 1 .
C C12 0.6997(5) 0.3480(4) 0.7466(3) 0.0565(11) Uani d . 1 .
C C13 0.7313(4) 0.2527(5) 0.7315(4) 0.0576(12) Uani d . 1 .
H H14 0.6737 0.1784 0.6861 0.069 Uiso calc R 1 .
C C14 0.8459(5) 0.2668(5) 0.7826(4) 0.0609(12) Uani d . 1 .
C C15 0.9346(5) 0.3798(5) 0.8489(4) 0.0678(14) Uani d . 1 .
H H15 1.0126 0.3905 0.8844 0.081 Uiso calc R 1 .
C C16 0.9037(5) 0.4740(6) 0.8601(4) 0.0753(16) Uani d . 1 .
H H16 0.9632 0.5494 0.9014 0.090 Uiso calc R 1 .
C C17 0.7878(5) 0.4609(5) 0.8125(4) 0.0655(13) Uani d . 1 .
H H17 0.7683 0.5255 0.8239 0.079 Uiso calc R 1 .
C C21 0.5936(4) 0.4671(5) 0.4228(4) 0.0560(11) Uani d . 1 .
H H21 0.5167 0.4318 0.3724 0.067 Uiso calc R 1 .
C C22 0.6393(5) 0.5870(5) 0.4822(5) 0.0688(14) Uani d . 1 .
H H22 0.5941 0.6304 0.4708 0.083 Uiso calc R 1 .
C C23 0.7511(5) 0.6384(5) 0.5569(4) 0.0669(13) Uani d . 1 .
H H23 0.7827 0.7176 0.5976 0.080 Uiso calc R 1 .
C C24 0.8187(4) 0.5724(4) 0.5726(3) 0.0540(11) Uani d . 1 .
C C25 0.9376(5) 0.6207(4) 0.6496(4) 0.0633(13) Uani d . 1 .
H H25 0.9728 0.6994 0.6923 0.076 Uiso calc R 1 .
C C26 0.9991(5) 0.5519(5) 0.6602(4) 0.0623(13) Uani d . 1 .
H H26 1.0754 0.5846 0.7111 0.075 Uiso calc R 1 .
C C27 0.9495(4) 0.4305(5) 0.5953(3) 0.0553(11) Uani d . 1 .
C C28 1.0094(5) 0.3559(5) 0.6036(4) 0.0659(14) Uani d . 1 .
H H28 1.0854 0.3847 0.6540 0.079 Uiso calc R 1 .
C C29 0.9566(5) 0.2421(5) 0.5383(4) 0.0681(14) Uani d . 1 .
H H29 0.9958 0.1926 0.5442 0.082 Uiso calc R 1 .
C C30 0.8434(4) 0.2004(5) 0.4624(4) 0.0589(12) Uani d . 1 .
H H30 0.8087 0.1229 0.4172 0.071 Uiso calc R 1 .
C C31 0.8347(4) 0.3812(4) 0.5182(3) 0.0471(10) Uani d . 1 .
C C32 0.7674(4) 0.4524(4) 0.5088(3) 0.0462(10) Uani d . 1 .
C C33 0.5792(4) -0.0416(4) 0.2556(4) 0.0555(11) Uani d . 1 .
H H33 0.5602 -0.0538 0.3166 0.067 Uiso calc R 1 .
C C34 0.5797(5) -0.1353(5) 0.1835(5) 0.0694(14) Uani d . 1 .
H H34 0.5600 -0.2085 0.1963 0.083 Uiso calc R 1 .
C C35 0.6090(5) -0.1212(5) 0.0941(4) 0.0690(14) Uani d . 1 .
H H35 0.6101 -0.1838 0.0459 0.083 Uiso calc R 1 .
C C36 0.6376(4) -0.0094(5) 0.0760(4) 0.0595(12) Uani d . 1 .
C C37 0.6691(5) 0.0159(6) -0.0152(4) 0.0748(16) Uani d . 1 .
H H37 0.6707 -0.0438 -0.0665 0.090 Uiso calc R 1 .
C C38 0.6962(5) 0.1239(6) -0.0284(4) 0.0705(15) Uani d . 1 .
H H38 0.7169 0.1372 -0.0885 0.085 Uiso calc R 1 .
C C39 0.6943(4) 0.2189(5) 0.0470(4) 0.0567(12) Uani d . 1 .
C C40 0.7194(5) 0.3336(5) 0.0369(4) 0.0646(13) Uani d . 1 .
H H40 0.7421 0.3523 -0.0209 0.077 Uiso calc R 1 .
C C41 0.7105(5) 0.4165(5) 0.1111(4) 0.0696(15) Uani d . 1 .
H H41 0.7251 0.4913 0.1032 0.084 Uiso calc R 1 .
C C42 0.6791(4) 0.3893(4) 0.2002(4) 0.0584(12) Uani d . 1 .
H H42 0.6736 0.4472 0.2505 0.070 Uiso calc R 1 .
C C43 0.6633(3) 0.1978(4) 0.1388(3) 0.0461(10) Uani d . 1 .
C C44 0.6349(4) 0.0821(4) 0.1533(3) 0.0455(9) Uani d . 1 .
O O1W 0.5758(4) 0.5521(5) 0.9411(4) 0.1013(15) Uani d . 1 .
H H1AW 0.5657 0.5095 0.8695 0.152 Uiso d R 1 .
H H1BW 0.5728 0.4970 0.9730 0.152 Uiso d R 1 .
O O2W 0.2485(9) 0.1055(6) 0.5219(5) 0.172(3) Uani d . 1 .
H H2AW 0.3251 0.1504 0.5602 0.258 Uiso d R 1 .
H H2BW 0.2501 0.0760 0.4575 0.258 Uiso d R 1 .
O O3W 0.2752(6) 0.3142(7) 0.7040(6) 0.154(3) Uani d . 1 .
H H3AW 0.3587 0.3523 0.7218 0.231 Uiso d R 1 .
H H3BW 0.2548 0.3157 0.7643 0.231 Uiso d R 1 .
O O4W 0.0758(10) 0.0332(12) 0.6051(12) 0.280(6) Uani d . 1 .
H H4AW 0.1166 0.1149 0.6377 0.419 Uiso d R 1 .
H H4BW 0.1266 0.0219 0.5707 0.419 Uiso d R 1 .
O O5WA 0.1205(9) 0.1918(12) -0.2128(10) 0.148(4) Uani d P 0.60 .
H H5A1 0.0408 0.1483 -0.2283 0.222 Uiso d PR 0.60 .
H H5A2 0.1433 0.2299 -0.1480 0.222 Uiso d PR 0.60 .
O O5WB 0.198(2) 0.2812(15) 0.8858(16) 0.170(8) Uani d P 0.40 .
H H5B1 0.1772 0.3385 0.9099 0.255 Uiso d PR 0.40 .
H H5B2 0.2755 0.3110 0.9254 0.255 Uiso d PR 0.40 .

loop_
_atom_site_aniso_label
_atom_site_aniso_U_11
_atom_site_aniso_U_22
_atom_site_aniso_U_33
_atom_site_aniso_U_12
_atom_site_aniso_U_13
_atom_site_aniso_U_23
Co 0.0402(4) 0.0439(4) 0.0377(3) 0.0111(3) 0.0110(2) 0.0161(2)
N1 0.0447(19) 0.053(2) 0.0433(18) 0.0178(17) 0.0141(15) 0.0188(16)
N2 0.0487(19) 0.048(2) 0.0475(19) 0.0182(17) 0.0114(16) 0.0201(16)
N3 0.0439(18) 0.049(2) 0.0393(17) 0.0112(16) 0.0127(15) 0.0161(15)
N4 0.0440(18) 0.0445(19) 0.0447(18) 0.0128(15) 0.0128(15) 0.0192(15)
O1 0.0611(18) 0.0548(18) 0.0506(16) 0.0186(15) 0.0242(14) 0.0235(14)
O11 0.080(2) 0.088(3) 0.0471(18) 0.034(2) 0.0138(17) 0.0177(18)
O12 0.090(3) 0.083(3) 0.068(2) 0.047(2) 0.025(2) 0.016(2)
O13 0.059(2) 0.079(3) 0.093(3) 0.0218(19) 0.0203(19) 0.032(2)
C1A 0.040(2) 0.059(3) 0.042(2) 0.016(2) 0.0118(19) 0.000(2)
C2A 0.049(8) 0.057(9) 0.061(6) 0.019(6) 0.008(6) 0.012(6)
C3A 0.075(9) 0.051(6) 0.075(7) 0.012(6) 0.009(6) 0.014(5)
C4A 0.072(8) 0.077(8) 0.082(8) 0.037(6) 0.014(7) 0.018(6)
C5A 0.050(6) 0.051(9) 0.092(9) 0.009(6) 0.008(5) 0.018(8)
C6A 0.061(7) 0.053(7) 0.083(8) 0.019(5) 0.016(6) 0.025(5)
C7A 0.040(2) 0.059(3) 0.042(2) 0.016(2) 0.0118(19) 0.000(2)
O1A 0.040(7) 0.059(7) 0.055(7) 0.025(6) 0.005(4) 0.011(4)
O2A 0.051(7) 0.086(10) 0.058(6) 0.002(6) 0.024(4) 0.031(7)
O3A 0.089(5) 0.073(4) 0.065(4) 0.023(4) -0.003(3) 0.030(3)
C1B 0.040(2) 0.059(3) 0.042(2) 0.016(2) 0.0118(19) 0.000(2)
C2B 0.027(6) 0.039(8) 0.102(14) 0.012(5) 0.010(8) 0.012(8)
C3B 0.033(7) 0.068(10) 0.141(17) 0.018(6) 0.011(8) 0.034(11)
C4B 0.065(11) 0.047(14) 0.125(19) 0.036(12) 0.005(11) 0.003(15)
C5B 0.055(13) 0.091(17) 0.084(14) 0.043(12) -0.035(12) -0.010(11)
C6B 0.052(13) 0.068(15) 0.044(9) 0.031(10) 0.001(9) -0.002(11)
C7B 0.040(2) 0.059(3) 0.042(2) 0.016(2) 0.0118(19) 0.000(2)
O1B 0.042(10) 0.099(16) 0.046(8) -0.002(8) 0.010(7) 0.041(10)
O2B 0.034(6) 0.067(9) 0.058(8) 0.016(5) 0.010(5) 0.000(6)
O3B 0.053(6) 0.160(13) 0.241(19) 0.037(7) 0.063(9) 0.114(13)
C11 0.077(3) 0.066(3) 0.045(2) 0.022(3) 0.021(2) 0.027(2)
C12 0.068(3) 0.059(3) 0.043(2) 0.021(2) 0.021(2) 0.024(2)
C13 0.055(3) 0.065(3) 0.044(2) 0.014(2) 0.016(2) 0.023(2)
C14 0.062(3) 0.066(3) 0.057(3) 0.023(3) 0.022(2) 0.029(2)
C15 0.054(3) 0.071(3) 0.054(3) 0.004(3) 0.011(2) 0.020(2)
C16 0.077(4) 0.070(4) 0.056(3) 0.007(3) 0.020(3) 0.017(3)
C17 0.075(3) 0.063(3) 0.056(3) 0.020(3) 0.027(3) 0.024(2)
C21 0.059(3) 0.064(3) 0.053(2) 0.032(2) 0.021(2) 0.021(2)
C22 0.080(4) 0.069(3) 0.077(3) 0.044(3) 0.032(3) 0.031(3)
C23 0.078(3) 0.055(3) 0.068(3) 0.026(3) 0.029(3) 0.015(2)
C24 0.055(3) 0.053(3) 0.046(2) 0.013(2) 0.020(2) 0.014(2)
C25 0.068(3) 0.045(3) 0.048(2) 0.006(2) 0.008(2) 0.002(2)
C26 0.056(3) 0.057(3) 0.047(2) 0.004(2) 0.004(2) 0.014(2)
C27 0.047(2) 0.066(3) 0.045(2) 0.011(2) 0.0112(19) 0.029(2)
C28 0.052(3) 0.078(4) 0.057(3) 0.017(3) 0.006(2) 0.029(3)
C29 0.062(3) 0.075(4) 0.071(3) 0.033(3) 0.010(3) 0.034(3)
C30 0.055(3) 0.053(3) 0.066(3) 0.022(2) 0.012(2) 0.023(2)
C31 0.044(2) 0.051(2) 0.041(2) 0.0097(19) 0.0135(17) 0.0233(19)
C32 0.051(2) 0.051(2) 0.0370(19) 0.016(2) 0.0169(18) 0.0204(18)
C33 0.059(3) 0.058(3) 0.055(2) 0.022(2) 0.023(2) 0.026(2)
C34 0.077(3) 0.053(3) 0.079(3) 0.024(3) 0.028(3) 0.024(3)
C35 0.080(4) 0.061(3) 0.070(3) 0.034(3) 0.029(3) 0.014(3)
C36 0.055(3) 0.068(3) 0.055(3) 0.026(2) 0.020(2) 0.015(2)
C37 0.088(4) 0.090(4) 0.056(3) 0.043(3) 0.038(3) 0.019(3)
C38 0.071(3) 0.091(4) 0.051(3) 0.028(3) 0.030(2) 0.023(3)
C39 0.051(2) 0.074(3) 0.047(2) 0.021(2) 0.021(2) 0.028(2)
C40 0.061(3) 0.081(4) 0.057(3) 0.024(3) 0.024(2) 0.040(3)
C41 0.057(3) 0.068(3) 0.078(4) 0.012(3) 0.013(3) 0.047(3)
C42 0.051(3) 0.056(3) 0.060(3) 0.010(2) 0.012(2) 0.030(2)
C43 0.0334(19) 0.058(3) 0.041(2) 0.0113(18) 0.0091(16) 0.0220(19)
C44 0.038(2) 0.053(2) 0.043(2) 0.0153(19) 0.0111(17) 0.0191(19)
O1W 0.104(3) 0.128(4) 0.080(3) 0.045(3) 0.037(2) 0.047(3)
O2W 0.281(10) 0.121(5) 0.108(4) 0.075(6) 0.063(5) 0.039(4)
O3W 0.123(5) 0.190(7) 0.217(7) 0.092(5) 0.082(5) 0.122(6)
O4W 0.204(10) 0.316(15) 0.370(16) 0.166(11) 0.087(10) 0.102(13)
O5WA 0.097(7) 0.185(11) 0.149(9) 0.044(7) 0.049(6) 0.044(9)
O5WB 0.23(2) 0.096(11) 0.167(16) 0.043(13) 0.094(16) 0.019(11)

loop_
_atom_type_symbol
_atom_type_description
_atom_type_scat_dispersion_real
_atom_type_scat_dispersion_imag
_atom_type_scat_source
C C 0.0033 0.0016 'International Tables Vol C Tables 4.2.6.8 and 6.1.1.4'
H H 0.0000 0.0000 'International Tables Vol C Tables 4.2.6.8 and 6.1.1.4'
N N 0.0061 0.0033 'International Tables Vol C Tables 4.2.6.8 and 6.1.1.4'
O O 0.0106 0.0060 'International Tables Vol C Tables 4.2.6.8 and 6.1.1.4'
Co Co 0.3494 0.9721 'International Tables Vol C Tables 4.2.6.8 and 6.1.1.4'

loop_
_geom_angle_atom_site_label_1
_geom_angle_atom_site_label_2
_geom_angle_atom_site_label_3
_geom_angle_site_symmetry_1
_geom_angle
O1B Co O1 . 87.8(6)
O1B Co O1A . 4.0(12)
O1 Co O1A . 89.6(4)
O1B Co N2 . 164.3(8)
O1 Co N2 . 85.65(13)
O1A Co N2 . 168.3(5)
O1B Co N1 . 89.9(8)
O1 Co N1 . 102.07(13)
O1A Co N1 . 93.0(4)
N2 Co N1 . 77.61(13)
O1B Co N3 . 101.1(8)
O1 Co N3 . 91.94(13)
O1A Co N3 . 97.5(4)
N2 Co N3 . 93.34(14)
N1 Co N3 . 162.56(13)
O1B Co N4 . 88.3(7)
O1 Co N4 . 167.18(13)
O1A Co N4 . 85.8(5)
N2 Co N4 . 101.06(13)
N1 Co N4 . 90.11(13)
N3 Co N4 . 76.88(13)
C21 N1 C32 . 118.2(4)
C21 N1 Co . 127.9(3)
C32 N1 Co . 113.8(3)
C30 N2 C31 . 117.9(4)
C30 N2 Co . 128.6(3)
C31 N2 Co . 113.4(3)
C33 N3 C44 . 116.8(4)
C33 N3 Co . 128.1(3)
C44 N3 Co . 115.1(3)
C42 N4 C43 . 118.3(4)
C42 N4 Co . 128.5(3)
C43 N4 Co . 113.2(3)
Co O1 H1A . 117.8
Co O1 H1B . 96.8
H1A O1 H1B . 111.6
C14 O13 H13 . 112.7
C6A C1A C2A . 118.0(12)
C6A C1A C7A . 121.5(11)
C2A C1A C7A . 120.4(12)
C3A C2A C1A . 120.6(12)
C3A C2A H2A . 119.7
C1A C2A H2A . 119.7
O3A C3A C2A . 125.6(13)
O3A C3A C4A . 116.0(13)
C2A C3A C4A . 118.3(12)
C5A C4A C3A . 122.5(13)
C5A C4A H4A . 118.8
C3A C4A H4A . 118.8
C4A C5A C6A . 117.6(13)
C4A C5A H5A . 121.2
C6A C5A H5A . 121.2
C5A C6A C1A . 122.7(13)
C5A C6A H6A . 118.7
C1A C6A H6A . 118.7
O2A C7A O1A . 124.2(15)
O2A C7A C1A . 123.1(13)
O1A C7A C1A . 112.4(15)
C7A O1A Co . 134.9(13)
C3A O3A H1 . 114.8
O5WB O3A H1 1_554 82.4
C2B C1B C6B . 119.4(18)
C2B C1B C7B . 125.2(14)
C6B C1B C7B . 114.7(18)
C1B C2B C3B . 123.2(18)
C1B C2B H2B . 118.4
C3B C2B H2B . 118.4
C2B C3B O3B . 121.8(19)
C2B C3B C4B . 117.7(17)
O3B C3B C4B . 120.1(17)
C3B C4B C5B . 120.5(19)
C3B C4B H4B . 119.7
C5B C4B H4B . 119.7
C6B C5B C4B . 115(2)
C6B C5B H5B . 122.3
C4B C5B H5B . 122.3
C5B C6B C1B . 123(2)
C5B C6B H6B . 118.5
C1B C6B H6B . 118.5
O2B C7B O1B . 128(3)
O2B C7B C1B . 111.4(18)
O1B C7B C1B . 119(2)
C7B O1B Co . 129(2)
C3B O3B H2 . 112.5
O12 C11 O11 . 124.0(5)
O12 C11 C12 . 119.7(5)
O11 C11 C12 . 116.2(5)
C13 C12 C17 . 119.4(5)
C13 C12 C11 . 121.2(4)
C17 C12 C11 . 119.3(5)
C14 C13 C12 . 121.0(5)
C14 C13 H14 . 119.5
C12 C13 H14 . 119.5
C13 C14 O13 . 123.4(5)
C13 C14 C15 . 119.8(5)
O13 C14 C15 . 116.9(5)
C16 C15 C14 . 118.6(5)
C16 C15 H15 . 120.7
C14 C15 H15 . 120.7
C15 C16 C17 . 122.4(5)
C15 C16 H16 . 118.8
C17 C16 H16 . 118.8
C16 C17 C12 . 118.6(5)
C16 C17 H17 . 120.7
C12 C17 H17 . 120.7
N1 C21 C22 . 123.1(4)
N1 C21 H21 . 118.4
C22 C21 H21 . 118.4
C23 C22 C21 . 118.5(5)
C23 C22 H22 . 120.7
C21 C22 H22 . 120.7
C22 C23 C24 . 120.2(5)
C22 C23 H23 . 119.9
C24 C23 H23 . 119.9
C23 C24 C32 . 118.1(4)
C23 C24 C25 . 123.3(5)
C32 C24 C25 . 118.6(5)
C26 C25 C24 . 120.4(4)
C26 C25 H25 . 119.8
C24 C25 H25 . 119.8
C25 C26 C27 . 121.9(4)
C25 C26 H26 . 119.0
C27 C26 H26 . 119.0
C31 C27 C28 . 116.9(5)
C31 C27 C26 . 119.2(5)
C28 C27 C26 . 124.0(4)
C29 C28 C27 . 120.3(5)
C29 C28 H28 . 119.8
C27 C28 H28 . 119.8
C28 C29 C30 . 119.4(5)
C28 C29 H29 . 120.3
C30 C29 H29 . 120.3
N2 C30 C29 . 122.5(5)
N2 C30 H30 . 118.8
C29 C30 H30 . 118.8
N2 C31 C27 . 123.0(4)
N2 C31 C32 . 117.8(4)
C27 C31 C32 . 119.2(4)
N1 C32 C24 . 121.9(4)
N1 C32 C31 . 117.4(4)
C24 C32 C31 . 120.7(4)
N3 C33 C34 . 123.4(4)
N3 C33 H33 . 118.3
C34 C33 H33 . 118.3
C35 C34 C33 . 120.5(5)
C35 C34 H34 . 119.8
C33 C34 H34 . 119.8
C34 C35 C36 . 118.7(5)
C34 C35 H35 . 120.6
C36 C35 H35 . 120.6
C35 C36 C44 . 117.5(4)
C35 C36 C37 . 123.7(5)
C44 C36 C37 . 118.8(5)
C38 C37 C36 . 121.4(5)
C38 C37 H37 . 119.3
C36 C37 H37 . 119.3
C37 C38 C39 . 122.0(5)
C37 C38 H38 . 119.0
C39 C38 H38 . 119.0
C40 C39 C43 . 116.6(5)
C40 C39 C38 . 124.9(5)
C43 C39 C38 . 118.5(5)
C41 C40 C39 . 120.4(4)
C41 C40 H40 . 119.8
C39 C40 H40 . 119.8
C40 C41 C42 . 119.9(5)
C40 C41 H41 . 120.0
C42 C41 H41 . 120.0
N4 C42 C41 . 122.1(5)
N4 C42 H42 . 119.0
C41 C42 H42 . 119.0
N4 C43 C39 . 122.7(4)
N4 C43 C44 . 117.8(4)
C39 C43 C44 . 119.5(4)
N3 C44 C36 . 123.2(4)
N3 C44 C43 . 117.0(4)
C36 C44 C43 . 119.8(4)
H1AW O1W H1BW . 100.9
H2AW O2W H2BW . 106.1
H3AW O3W H3BW . 107.9
H4AW O4W H4BW . 100.6
H5A1 O5WA H5A2 . 104.6
H5B1 O5WB H5B2 . 101.6

loop_
_geom_bond_atom_site_label_1
_geom_bond_atom_site_label_2
_geom_bond_distance
_geom_bond_publ_flag
Co O1 2.107(3) y
Co O1A 2.116(14) y
Co O1B 2.05(2) y
Co N1 2.154(4) y
Co N2 2.153(3) y
Co N3 2.155(4) y
Co N4 2.185(3) y
N1 C21 1.345(6) ?
N1 C32 1.353(5) ?
N2 C30 1.345(6) ?
N2 C31 1.359(6) ?
N3 C33 1.348(6) ?
N3 C44 1.359(5) ?
N4 C42 1.336(6) ?
N4 C43 1.373(6) ?
O1 H1A 0.9347 ?
O1 H1B 0.8775 ?
O11 C11 1.268(6) ?
O12 C11 1.266(7) ?
O13 C14 1.377(7) ?
O13 H13 0.9714 ?
C1A C6A 1.388(18) ?
C1A C2A 1.415(18) ?
C1A C7A 1.522(17) ?
C2A C3A 1.37(3) ?
C2A H2A 0.9300 ?
C3A O3A 1.319(14) ?
C3A C4A 1.422(19) ?
C4A C5A 1.36(2) ?
C4A H4A 0.9300 ?
C5A C6A 1.38(2) ?
C5A H5A 0.9300 ?
C6A H6A 0.9300 ?
C7A O2A 1.253(8) ?
C7A O1A 1.261(8) ?
O3A H1 0.8786 ?
C1B C2B 1.34(2) ?
C1B C6B 1.40(3) ?
C1B C7B 1.56(2) ?
C2B C3B 1.35(2) ?
C2B H2B 0.9300 ?
C3B O3B 1.39(2) ?
C3B C4B 1.44(4) ?
C4B C5B 1.45(4) ?
C4B H4B 0.9300 ?
C5B C6B 1.36(3) ?
C5B H5B 0.9300 ?
C6B H6B 0.9300 ?
C7B O2B 1.253(10) ?
C7B O1B 1.259(10) ?
O3B H2 0.9326 ?
C11 C12 1.512(7) ?
C12 C13 1.393(7) ?
C12 C17 1.402(7) ?
C13 C14 1.369(7) ?
C13 H14 0.9300 ?
C14 C15 1.407(7) ?
C15 C16 1.374(9) ?
C15 H15 0.9300 ?
C16 C17 1.375(8) ?
C16 H16 0.9300 ?
C17 H17 0.9300 ?
C21 C22 1.404(7) ?
C21 H21 0.9300 ?
C22 C23 1.361(8) ?
C22 H22 0.9300 ?
C23 C24 1.400(7) ?
C23 H23 0.9300 ?
C24 C32 1.415(6) ?
C24 C25 1.439(7) ?
C25 C26 1.361(8) ?
C25 H25 0.9300 ?
C26 C27 1.435(7) ?
C26 H26 0.9300 ?
C27 C31 1.402(6) ?
C27 C28 1.408(8) ?
C28 C29 1.359(8) ?
C28 H28 0.9300 ?
C29 C30 1.392(7) ?
C29 H29 0.9300 ?
C30 H30 0.9300 ?
C31 C32 1.443(6) ?
C33 C34 1.384(7) ?
C33 H33 0.9300 ?
C34 C35 1.360(8) ?
C34 H34 0.9300 ?
C35 C36 1.414(7) ?
C35 H35 0.9300 ?
C36 C44 1.415(7) ?
C36 C37 1.431(7) ?
C37 C38 1.343(8) ?
C37 H37 0.9300 ?
C38 C39 1.428(8) ?
C38 H38 0.9300 ?
C39 C40 1.411(8) ?
C39 C43 1.421(6) ?
C40 C41 1.356(8) ?
C40 H40 0.9300 ?
C41 C42 1.410(7) ?
C41 H41 0.9300 ?
C42 H42 0.9300 ?
C43 C44 1.441(6) ?
O1W H1AW 0.9705 ?
O1W H1BW 0.8857 ?
O2W H2AW 0.8762 ?
O2W H2BW 0.8867 ?
O3W H3AW 0.9143 ?
O3W H3BW 0.9019 ?
O4W H4AW 0.9284 ?
O4W H4BW 0.8901 ?
O5WA H5A1 0.8846 ?
O5WA H5A2 0.8442 ?
O5WB H5B1 0.8813 ?
O5WB H5B2 0.8883 ?

loop_
_geom_hbond_atom_site_label_D
_geom_hbond_atom_site_label_H
_geom_hbond_atom_site_label_A
_geom_hbond_site_symmetry_A
_geom_hbond_distance_DH
_geom_hbond_distance_HA
_geom_hbond_distance_DA
_geom_hbond_angle_DHA
_geom_hbond_publ_flag
O1 H1A O11 . 0.93 1.77 2.671(5) 162 y
O1 H1B O2A . 0.88 1.95 2.78(2) 159 y
O3A H1 O1W 2_666 0.88 1.78 2.650(10) 170 y
O13 H13 O2A 2_656 0.97 1.86 2.81(2) 166 y
O1W H1AW O12 . 0.97 1.85 2.810(7) 168 y
O1W H1BW O1W 2_667 0.89 2.33 2.833(8) 116 y
O2W H2AW O11 . 0.88 1.99 2.851(11) 167 y
O2W H2BW O2A . 0.89 2.04 2.90(2) 162 y
O3W H3AW O12 . 0.91 1.92 2.824(10) 168 y
O3W H3BW O5WA 1_556 0.90 1.94 2.589(16) 127 y
O3W H3BW O5WB . 0.90 1.98 2.87(3) 168 y
O4W H4AW O5WA 1_556 0.93 2.05 2.66(2) 122 y
O4W H4AW O3W . 0.93 2.39 3.284(17) 161 y
O4W H4BW O2W . 0.89 1.82 2.569(18) 140 y
O5WA H5A1 O13 1_454 0.88 2.13 2.851(13) 138 y
O5WA H5A2 O3A . 0.84 1.91 2.754(14) 176 y
O5WB H5B2 O1W 2_667 0.89 2.16 2.955(17) 148 y
